data_7701373
loop_
_publ_author_name
'Tang, Hong-Xin'
'Zhuo, Chao'
'Zhang, Yu-Xiao'
'Shui, Qi-Rui'
'Fu, Rui-Biao'
'Ma, Zu-Ju'
'Wu, Xin-Tao'

_publ_section_title
;
 A<sub>x</sub>Ce<sub>9</sub>(IO<sub>3</sub>)<sub>36</sub> (A = K, La): the
 effects of a change in the intermediate valence on the second-harmonic
 generation response.
;
_journal_issue 12
_journal_name_full 'Dalton transactions (Cambridge, England : 2003)'
_journal_page_first 3672
_journal_page_last 3675
_journal_paper_doi 10.1039/c9dt03628h
_journal_volume 49
_journal_year 2020
_chemical_formula_moiety 'Ce9 I36 K3 O108'
_chemical_formula_sum 'Ce9 I36 K3 O108'
_chemical_formula_weight 7674.78
_space_group_crystal_system trigonal
_space_group_IT_number 161
_space_group_name_Hall 'R 3 -2"c'
_space_group_name_H-M_alt 'R 3 c :H'
_symmetry_space_group_name_Hall 'R 3 -2"c'
_symmetry_space_group_name_H-M 'R 3 c :H'
_audit_creation_method SHELXL-2014/7
_audit_update_record
;
2019-08-17 deposited with the CCDC.    2019-10-14 downloaded from the CCDC.
;
_cell_angle_alpha 90
_cell_angle_beta 90
_cell_angle_gamma 120
_cell_formula_units_Z 2
_cell_length_a 22.1079(13)
_cell_length_b 22.1079(13)
_cell_length_c 13.2561(15)
_cell_measurement_reflns_used 7810
_cell_measurement_temperature 293(2)
_cell_measurement_theta_max 33.3107
_cell_measurement_theta_min 1.8423
_cell_volume 5611.0(8)
_computing_structure_refinement 'SHELXL-2014/7 (Sheldrick, 2014)'
_diffrn_ambient_temperature 293(2)
_diffrn_detector_area_resol_mean 28.5714
_diffrn_measured_fraction_theta_full 0.974
_diffrn_measured_fraction_theta_max 0.979
_diffrn_measurement_device_type 'Graphite Monochromator'
_diffrn_measurement_method CCD_Profile_fitting
_diffrn_radiation_type MoK\a
_diffrn_radiation_wavelength 0.71073
_diffrn_reflns_av_R_equivalents 0.0519
_diffrn_reflns_av_unetI/netI 0.0331
_diffrn_reflns_Laue_measured_fraction_full 0.974
_diffrn_reflns_Laue_measured_fraction_max 0.979
_diffrn_reflns_limit_h_max 28
_diffrn_reflns_limit_h_min -28
_diffrn_reflns_limit_k_max 24
_diffrn_reflns_limit_k_min -28
_diffrn_reflns_limit_l_max 16
_diffrn_reflns_limit_l_min -17
_diffrn_reflns_number 15137
_diffrn_reflns_point_group_measured_fraction_full 0.969
_diffrn_reflns_point_group_measured_fraction_max 0.974
_diffrn_reflns_theta_full 25.242
_diffrn_reflns_theta_max 27.481
_diffrn_reflns_theta_min 3.192
_exptl_absorpt_coefficient_mu 13.717
_exptl_absorpt_correction_T_max 1.0000
_exptl_absorpt_correction_T_min 0.5219
_exptl_absorpt_correction_type multi-scan
_exptl_crystal_colour 'deep green'
_exptl_crystal_density_diffrn 4.543
_exptl_crystal_description Block
_exptl_crystal_F_000 6702
_refine_diff_density_max 4.228
_refine_diff_density_min -1.741
_refine_diff_density_rms 0.369
_refine_ls_abs_structure_details
;
 Flack x determined using 1269 quotients [(I+)-(I-)]/[(I+)+(I-)]
 (Parsons, Flack and Wagner, Acta Cryst. B69 (2013) 249-259).
;
_refine_ls_abs_structure_Flack 0.04(2)
_refine_ls_extinction_method none
_refine_ls_goodness_of_fit_ref 1.099
_refine_ls_hydrogen_treatment undef
_refine_ls_matrix_type full
_refine_ls_number_parameters 157
_refine_ls_number_reflns 2796
_refine_ls_number_restraints 1
_refine_ls_restrained_S_all 1.099
_refine_ls_R_factor_all 0.0483
_refine_ls_R_factor_gt 0.0476
_refine_ls_shift/su_max 0.000
_refine_ls_shift/su_mean 0.000
_refine_ls_structure_factor_coef Fsqd
_refine_ls_weighting_details 'w=1/[\s^2^(Fo^2^)+(0.0530P)^2^+688.3273P] where P=(Fo^2^+2Fc^2^)/3'
_refine_ls_weighting_scheme calc
_refine_ls_wR_factor_gt 0.1211
_refine_ls_wR_factor_ref 0.1217
_reflns_Friedel_coverage 0.980
_reflns_Friedel_fraction_full 0.965
_reflns_Friedel_fraction_max 0.969
_reflns_number_gt 2771
_reflns_number_total 2796
_reflns_threshold_expression 'I > 2\s(I)'
_cod_data_source_file c9dt03628h2.cif
_cod_data_source_block a
_cod_depositor_comments
;
The following automatic conversions were performed:

'_exptl_absorpt_correction_type' value 'Multi-scan' changed to
'multi-scan' according to
/home/data/users/saulius/crontab/automatic-downloads/rss-feeds/RSC/lib/dictionaries/cif_core.dic
dictionary named 'cif_core.dic' version 2.4.2 from 2011-04-26.

Automatic conversion script
Id: cif_fix_values 4973 2017-02-22 13:04:09Z antanas 

 Adding full bibliography for 7701373--7701374.cif.
;
_cod_original_cell_volume 5611.0(9)
_cod_database_code 7701373
_shelx_shelxl_version_number 2014/7
_shelx_space_group_comment
;
The symmetry employed for this shelxl refinement is uniquely defined
by the following loop, which should always be used as a source of
symmetry information in preference to the above space-group names.
They are only intended as comments.
;

loop_
_space_group_symop_operation_xyz
'x, y, z'
'-y, x-y, z'
'-x+y, -x, z'
'-x+y, y, z+1/2'
'x, x-y, z+1/2'
'-y, -x, z+1/2'
'x+2/3, y+1/3, z+1/3'
'-y+2/3, x-y+1/3, z+1/3'
'-x+y+2/3, -x+1/3, z+1/3'
'-x+y+2/3, y+1/3, z+5/6'
'x+2/3, x-y+1/3, z+5/6'
'-y+2/3, -x+1/3, z+5/6'
'x+1/3, y+2/3, z+2/3'
'-y+1/3, x-y+2/3, z+2/3'
'-x+y+1/3, -x+2/3, z+2/3'
'-x+y+1/3, y+2/3, z+7/6'
'x+1/3, x-y+2/3, z+7/6'
'-y+1/3, -x+2/3, z+7/6'

loop_
_atom_site_label
_atom_site_type_symbol
_atom_site_fract_x
_atom_site_fract_y
_atom_site_fract_z
_atom_site_U_iso_or_equiv
_atom_site_adp_type
_atom_site_occupancy
_atom_site_site_symmetry_order
_atom_site_calc_flag
_atom_site_refinement_flags_posn
_atom_site_refinement_flags_adp
_atom_site_refinement_flags_occupancy
Ce1 Ce -0.49872(8) -0.63200(7) -0.17032(9) 0.0190(3) Uani 1 1 d . . .
I1 I -0.44732(8) -0.52247(8) -0.41001(11) 0.0194(3) Uani 1 1 d . . .
I3 I -0.66310(8) -0.63374(8) -0.04576(13) 0.0209(3) Uani 1 1 d . . .
I2 I -0.62241(8) -0.78445(8) 0.01804(12) 0.0195(3) Uani 1 1 d . . .
I4 I -0.29355(11) -0.48381(12) -0.22578(17) 0.0385(5) Uani 1 1 d . . .
O8 O -0.5685(12) -0.7444(11) -0.0960(18) 0.039(5) Uani 1 1 d . . .
O3 O -0.4823(12) -0.6063(11) -0.3456(14) 0.032(5) Uani 1 1 d . . .
O7 O -0.5822(11) -0.8326(11) 0.0567(19) 0.037(5) Uani 1 1 d . . .
O2 O -0.4236(17) -0.5567(12) -0.5187(18) 0.050(7) Uani 1 1 d . . .
O4 O -0.6614(13) -0.6069(13) 0.0836(16) 0.037(5) Uani 1 1 d . . .
O1 O -0.5277(11) -0.5327(12) -0.457(2) 0.039(5) Uani 1 1 d . . .
O9 O -0.7000(11) -0.8545(10) -0.0463(16) 0.031(4) Uani 1 1 d . . .
O12 O -0.3730(13) -0.5623(18) -0.195(2) 0.057(8) Uani 1 1 d . . .
O6 O -0.5780(10) -0.6255(10) -0.0451(15) 0.025(4) Uani 1 1 d . . .
O11 O -0.2381(11) -0.5217(14) -0.248(2) 0.047(6) Uani 1 1 d . . .
O5 O -0.7130(11) -0.7257(13) -0.028(2) 0.046(6) Uani 1 1 d . . .
O10 O -0.3130(12) -0.4784(15) -0.354(2) 0.049(6) Uani 1 1 d . . .
K1 K -0.3333 -0.6667 -0.1517(8) 0.0212(18) Uani 1 3 d S T P

loop_
_atom_site_aniso_label
_atom_site_aniso_U_11
_atom_site_aniso_U_22
_atom_site_aniso_U_33
_atom_site_aniso_U_23
_atom_site_aniso_U_13
_atom_site_aniso_U_12
Ce1 0.0257(7) 0.0147(6) 0.0150(6) 0.0006(5) 0.0039(5) 0.0089(5)
I1 0.0215(7) 0.0170(7) 0.0162(7) 0.0003(5) -0.0025(6) 0.0070(6)
I3 0.0160(7) 0.0242(8) 0.0233(8) -0.0003(6) -0.0001(6) 0.0106(6)
I2 0.0186(7) 0.0150(7) 0.0209(7) 0.0002(5) 0.0036(6) 0.0054(6)
I4 0.0305(10) 0.0535(12) 0.0447(11) -0.0271(10) -0.0175(8) 0.0309(10)
O8 0.042(13) 0.016(9) 0.044(13) 0.008(9) 0.018(10) 0.004(9)
O3 0.054(14) 0.032(10) 0.013(9) 0.003(8) 0.001(9) 0.024(10)
O7 0.024(10) 0.022(10) 0.058(14) 0.005(10) -0.001(9) 0.005(8)
O2 0.10(2) 0.026(11) 0.028(11) 0.003(9) 0.018(13) 0.030(13)
O4 0.043(12) 0.054(14) 0.026(11) -0.002(10) 0.004(9) 0.033(12)
O1 0.030(11) 0.036(12) 0.054(14) 0.018(10) -0.008(10) 0.019(9)
O9 0.039(11) 0.017(9) 0.033(11) -0.015(8) -0.009(9) 0.010(8)
O12 0.037(13) 0.11(2) 0.043(14) 0.012(15) 0.008(11) 0.054(16)
O6 0.021(9) 0.024(9) 0.028(9) 0.004(8) 0.008(7) 0.010(8)
O11 0.024(11) 0.052(15) 0.063(17) -0.027(13) -0.014(11) 0.017(10)
O5 0.022(10) 0.039(12) 0.079(19) -0.007(13) -0.014(11) 0.016(9)
O10 0.023(11) 0.061(16) 0.055(16) -0.003(12) 0.001(10) 0.016(11)
K1 0.017(2) 0.017(2) 0.029(5) 0.000 0.000 0.0087(12)

loop_
_atom_type_symbol
_atom_type_description
_atom_type_scat_dispersion_real
_atom_type_scat_dispersion_imag
_atom_type_scat_source
Ce Ce -0.2486 2.6331 'International Tables Vol C Tables 4.2.6.8 and 6.1.1.4'
I I -0.4742 1.8119 'International Tables Vol C Tables 4.2.6.8 and 6.1.1.4'
K K 0.2009 0.2494 'International Tables Vol C Tables 4.2.6.8 and 6.1.1.4'
O O 0.0106 0.0060 'International Tables Vol C Tables 4.2.6.8 and 6.1.1.4'

loop_
_geom_angle_atom_site_label_1
_geom_angle_atom_site_label_2
_geom_angle_atom_site_label_3
_geom_angle
_geom_angle_site_symmetry_1
_geom_angle_site_symmetry_3
O2 Ce1 O11 122.0(10) 6_445 2_445
O2 Ce1 O3 137.1(9) 6_445 .
O11 Ce1 O3 72.2(8) 2_445 .
O2 Ce1 O8 95.0(10) 6_445 .
O11 Ce1 O8 68.8(8) 2_445 .
O3 Ce1 O8 126.5(8) . .
O2 Ce1 O9 84.7(9) 6_445 10_454
O11 Ce1 O9 137.7(8) 2_445 10_454
O3 Ce1 O9 66.5(7) . 10_454
O8 Ce1 O9 147.2(8) . 10_454
O2 Ce1 O12 69.6(9) 6_445 .
O11 Ce1 O12 80.4(10) 2_445 .
O3 Ce1 O12 74.2(8) . .
O8 Ce1 O12 130.8(9) . .
O9 Ce1 O12 79.8(9) 10_454 .
O2 Ce1 O4 136.8(8) 6_445 15_434
O11 Ce1 O4 95.3(9) 2_445 15_434
O3 Ce1 O4 70.8(8) . 15_434
O8 Ce1 O4 77.8(9) . 15_434
O9 Ce1 O4 80.1(8) 10_454 15_434
O12 Ce1 O4 144.4(8) . 15_434
O2 Ce1 O6 66.1(7) 6_445 .
O11 Ce1 O6 139.5(7) 2_445 .
O3 Ce1 O6 132.2(7) . .
O8 Ce1 O6 71.0(7) . .
O9 Ce1 O6 79.1(7) 10_454 .
O12 Ce1 O6 132.2(9) . .
O4 Ce1 O6 71.4(7) 15_434 .
O2 Ce1 K1 76.5(6) 6_445 .
O11 Ce1 K1 48.7(7) 2_445 .
O3 Ce1 K1 93.4(6) . .
O8 Ce1 K1 87.3(6) . .
O9 Ce1 K1 124.0(5) 10_454 .
O12 Ce1 K1 44.2(7) . .
O4 Ce1 K1 144.0(6) 15_434 .
O6 Ce1 K1 134.1(5) . .
O1 I1 O2 98.2(14) . .
O1 I1 O3 98.4(10) . .
O2 I1 O3 90.7(9) . .
O5 I3 O6 97.8(9) . .
O5 I3 O4 98.7(12) . .
O6 I3 O4 96.5(10) . .
O7 I2 O9 99.5(10) . .
O7 I2 O8 97.3(11) . .
O9 I2 O8 97.4(10) . .
O10 I4 O12 97.5(12) . .
O10 I4 O11 96.7(12) . .
O12 I4 O11 98.7(12) . .
O10 I4 K1 112.6(10) . .
O12 I4 K1 47.1(8) . .
O11 I4 K1 53.6(9) . .
I2 O8 Ce1 139.5(12) . .
I1 O3 Ce1 129.6(10) . .
I1 O2 Ce1 130.0(11) . 6_444
I3 O4 Ce1 132.2(12) . 8_345
I2 O9 Ce1 137.7(11) . 16_444
I4 O12 Ce1 154.0(15) . .
I4 O12 K1 106.0(9) . .
Ce1 O12 K1 100.0(11) . .
I3 O6 Ce1 136.7(10) . .
I4 O11 Ce1 131.4(12) . 3_545
I4 O11 K1 98.2(10) . .
Ce1 O11 K1 96.4(10) 3_545 .
O12 K1 O12 116.2(4) 3_545 2_445
O12 K1 O12 116.2(4) 3_545 .
O12 K1 O12 116.2(4) 2_445 .
O12 K1 O11 54.3(7) 3_545 3_545
O12 K1 O11 62.0(8) 2_445 3_545
O12 K1 O11 144.0(8) . 3_545
O12 K1 O11 62.0(8) 3_545 .
O12 K1 O11 144.0(8) 2_445 .
O12 K1 O11 54.3(7) . .
O11 K1 O11 104.1(6) 3_545 .
O12 K1 O11 144.0(8) 3_545 2_445
O12 K1 O11 54.2(7) 2_445 2_445
O12 K1 O11 62.0(8) . 2_445
O11 K1 O11 104.1(6) 3_545 2_445
O11 K1 O11 104.1(6) . 2_445
O12 K1 I4 26.9(6) 3_545 3_545
O12 K1 I4 89.6(6) 2_445 3_545
O12 K1 I4 138.3(5) . 3_545
O11 K1 I4 28.2(4) 3_545 3_545
O11 K1 I4 85.4(5) . 3_545
O11 K1 I4 130.0(5) 2_445 3_545
O12 K1 I4 138.3(5) 3_545 2_445
O12 K1 I4 26.9(6) 2_445 2_445
O12 K1 I4 89.6(6) . 2_445
O11 K1 I4 85.4(5) 3_545 2_445
O11 K1 I4 130.0(5) . 2_445
O11 K1 I4 28.2(4) 2_445 2_445
I4 K1 I4 113.60(12) 3_545 2_445
O12 K1 I4 89.6(6) 3_545 .
O12 K1 I4 138.3(5) 2_445 .
O12 K1 I4 26.9(6) . .
O11 K1 I4 130.0(5) 3_545 .
O11 K1 I4 28.2(4) . .
O11 K1 I4 85.4(5) 2_445 .
I4 K1 I4 113.60(12) 3_545 .
I4 K1 I4 113.60(12) 2_445 .
O12 K1 Ce1 84.2(6) 3_545 2_445
O12 K1 Ce1 35.8(6) 2_445 2_445
O12 K1 Ce1 151.2(6) . 2_445
O11 K1 Ce1 35.0(4) 3_545 2_445
O11 K1 Ce1 139.0(5) . 2_445
O11 K1 Ce1 89.4(4) 2_445 2_445
I4 K1 Ce1 57.64(4) 3_545 2_445
I4 K1 Ce1 62.66(4) 2_445 2_445
I4 K1 Ce1 161.4(3) . 2_445
O12 K1 Ce1 35.8(6) 3_545 3_545
O12 K1 Ce1 151.2(6) 2_445 3_545
O12 K1 Ce1 84.2(6) . 3_545
O11 K1 Ce1 89.4(4) 3_545 3_545
O11 K1 Ce1 35.0(4) . 3_545
O11 K1 Ce1 139.0(5) 2_445 3_545
I4 K1 Ce1 62.66(4) 3_545 3_545
I4 K1 Ce1 161.4(3) 2_445 3_545
I4 K1 Ce1 57.64(4) . 3_545
Ce1 K1 Ce1 119.64(3) 2_445 3_545
O12 K1 Ce1 151.2(6) 3_545 .
O12 K1 Ce1 84.2(6) 2_445 .
O12 K1 Ce1 35.8(6) . .
O11 K1 Ce1 139.0(5) 3_545 .
O11 K1 Ce1 89.4(4) . .
O11 K1 Ce1 35.0(4) 2_445 .
I4 K1 Ce1 161.4(3) 3_545 .
I4 K1 Ce1 57.64(4) 2_445 .
I4 K1 Ce1 62.66(4) . .
Ce1 K1 Ce1 119.64(3) 2_445 .
Ce1 K1 Ce1 119.64(3) 3_545 .

loop_
_geom_bond_atom_site_label_1
_geom_bond_atom_site_label_2
_geom_bond_distance
_geom_bond_site_symmetry_2
Ce1 O2 2.36(2) 6_445
Ce1 O11 2.37(2) 2_445
Ce1 O3 2.376(19) .
Ce1 O8 2.39(2) .
Ce1 O9 2.41(2) 10_454
Ce1 O12 2.43(3) .
Ce1 O4 2.44(2) 15_434
Ce1 O6 2.470(18) .
Ce1 K1 4.1010(16) .
I1 O1 1.79(2) .
I1 O2 1.82(2) .
I1 O3 1.82(2) .
I3 O5 1.78(2) .
I3 O6 1.797(19) .
I3 O4 1.81(2) .
I2 O7 1.77(2) .
I2 O9 1.847(19) .
I2 O8 1.85(2) .
I4 O10 1.77(3) .
I4 O12 1.79(3) .
I4 O11 1.82(2) .
I4 K1 3.811(4) .
O2 Ce1 2.36(2) 6_444
O4 Ce1 2.44(2) 8_345
O9 Ce1 2.41(2) 16_444
O12 K1 2.91(3) .
O11 Ce1 2.37(2) 3_545
O11 K1 3.10(3) .
K1 O12 2.91(3) 3_545
K1 O12 2.91(3) 2_445
K1 O11 3.10(3) 3_545
K1 O11 3.10(3) 2_445
K1 I4 3.811(4) 3_545
K1 I4 3.811(4) 2_445
K1 Ce1 4.1009(16) 2_445
K1 Ce1 4.1009(16) 3_545
